data_4325420
loop_
_publ_author_name
'Ji-Wei Liu'
'Peng Wang'
'Ling Chen'

_publ_section_title
;
 Contribution of Disulfide S22-Anions to the Crystal and Electronic
 Structures in Ternary Sulfides, Ba12In4S19, Ba4M2S8 (M = Ga, In)
;
_journal_name_full 'Inorganic Chemistry'
_journal_page_first 5706
_journal_page_last 5713
_journal_paper_doi 10.1021/ic2004936
_journal_volume 50
_journal_year 2011
_chemical_formula_sum 'Ba1.14 In0.38 S1.81'
_chemical_formula_weight 258.71
_chemical_name_systematic
; 
 ? 
;
_space_group_IT_number 148
_symmetry_cell_setting trigonal
_symmetry_space_group_name_Hall '-R 3'
_symmetry_space_group_name_H-M 'R -3 :H'
_atom_sites_solution_primary direct
_atom_sites_solution_secondary difmap
_audit_creation_method SHELXL-97
_cell_angle_alpha 90.00
_cell_angle_beta 90.00
_cell_angle_gamma 120.00
_cell_formula_units_Z 63
_cell_length_a 9.6182(5)
_cell_length_b 9.6182(5)
_cell_length_c 75.393(7)
_cell_measurement_temperature 293(2)
_cell_volume 6040.2(7)
_computing_cell_refinement 'Bruker XSCANS'
_computing_data_collection 'Bruker XSCANS'
_computing_data_reduction 'Bruker SHELXTL'
_computing_molecular_graphics 'Bruker SHELXTL'
_computing_publication_material 'Bruker SHELXTL'
_computing_structure_refinement 'SHELXL-97 (Sheldrick, 1997)'
_computing_structure_solution 'SHELXS-97 (Sheldrick, 1990)'
_diffrn_ambient_temperature 293(2)
_diffrn_measured_fraction_theta_full 0.998
_diffrn_measured_fraction_theta_max 0.998
_diffrn_measurement_device_type 'Bruker P4'
_diffrn_measurement_method '\w scans'
_diffrn_radiation_monochromator graphite
_diffrn_radiation_source 'fine-focus sealed tube'
_diffrn_radiation_type MoK\a
_diffrn_radiation_wavelength 0.71073
_diffrn_reflns_av_R_equivalents 0.0625
_diffrn_reflns_av_sigmaI/netI 0.0597
_diffrn_reflns_limit_h_max 12
_diffrn_reflns_limit_h_min -10
_diffrn_reflns_limit_k_max 12
_diffrn_reflns_limit_k_min -12
_diffrn_reflns_limit_l_max 97
_diffrn_reflns_limit_l_min -89
_diffrn_reflns_number 10593
_diffrn_reflns_theta_full 27.48
_diffrn_reflns_theta_max 27.48
_diffrn_reflns_theta_min 2.43
_exptl_absorpt_coefficient_mu 14.744
_exptl_absorpt_correction_T_max 1.0000
_exptl_absorpt_correction_T_min 0.6537
_exptl_absorpt_correction_type multi-scan
_exptl_absorpt_process_details multi-scan
_exptl_crystal_density_diffrn 4.481
_exptl_crystal_F_000 7032
_exptl_crystal_size_max 0.0900
_exptl_crystal_size_mid 0.0700
_exptl_crystal_size_min 0.0600
_refine_diff_density_max 3.517
_refine_diff_density_min -1.722
_refine_diff_density_rms 0.347
_refine_ls_extinction_method none
_refine_ls_goodness_of_fit_ref 1.075
_refine_ls_matrix_type full
_refine_ls_number_parameters 112
_refine_ls_number_reflns 3102
_refine_ls_number_restraints 1
_refine_ls_restrained_S_all 1.075
_refine_ls_R_factor_all 0.0770
_refine_ls_R_factor_gt 0.0485
_refine_ls_shift/su_max 0.001
_refine_ls_shift/su_mean 0.000
_refine_ls_structure_factor_coef Fsqd
_refine_ls_weighting_details 'calc w=1/[\s^2^(Fo^2^)+(0.0289P)^2^+52.8282P] where P=(Fo^2^+2Fc^2^)/3'
_refine_ls_weighting_scheme calc
_refine_ls_wR_factor_gt 0.0830
_refine_ls_wR_factor_ref 0.0941
_reflns_number_gt 2251
_reflns_number_total 3102
_reflns_threshold_expression >2sigma(I)
_cod_data_source_file ic2004936_si_002_1.cif
_cod_data_source_block Ba12In4S19
_cod_original_cell_volume 6040.1(7)
_cod_original_sg_symbol_H-M 'R -3'
_cod_database_code 4325420

loop_
_symmetry_equiv_pos_as_xyz
'x, y, z'
'-y, x-y, z'
'-x+y, -x, z'
'x+2/3, y+1/3, z+1/3'
'-y+2/3, x-y+1/3, z+1/3'
'-x+y+2/3, -x+1/3, z+1/3'
'x+1/3, y+2/3, z+2/3'
'-y+1/3, x-y+2/3, z+2/3'
'-x+y+1/3, -x+2/3, z+2/3'
'-x, -y, -z'
'y, -x+y, -z'
'x-y, x, -z'
'-x+2/3, -y+1/3, -z+1/3'
'y+2/3, -x+y+1/3, -z+1/3'
'x-y+2/3, x+1/3, -z+1/3'
'-x+1/3, -y+2/3, -z+2/3'
'y+1/3, -x+y+2/3, -z+2/3'
'x-y+1/3, x+2/3, -z+2/3'

loop_
_atom_site_label
_atom_site_type_symbol
_atom_site_fract_x
_atom_site_fract_y
_atom_site_fract_z
_atom_site_U_iso_or_equiv
_atom_site_adp_type
_atom_site_occupancy
_atom_site_symmetry_multiplicity
_atom_site_calc_flag
_atom_site_refinement_flags
Ba1 Ba 0.07532(8) 0.35177(8) 0.187640(8) 0.01387(16) Uani 1 1 d .
Ba2 Ba 0.04967(8) 0.32677(8) 0.104397(9) 0.01451(17) Uani 1 1 d .
Ba3 Ba 0.07933(8) 0.34959(8) 0.270798(9) 0.01488(17) Uani 1 1 d .
Ba4 Ba 0.07266(8) 0.33335(8) 0.020601(9) 0.01618(17) Uani 1 1 d .
In1 In 0.0000 0.0000 0.303375(19) 0.0138(3) Uani 1 3 d S
In4 In 0.0000 0.0000 0.15337(2) 0.0167(3) Uani 1 3 d S
In5 In 0.0000 0.0000 0.071104(19) 0.0130(3) Uani 1 3 d S
In3 In 0.0000 0.0000 0.22183(3) 0.0154(5) Uani 0.797(3) 3 d SP
In2 In 0.0000 0.0000 0.23592(11) 0.0134(18) Uani 0.203(3) 3 d SP
S7 S 0.0072(3) 0.2505(3) 0.14624(4) 0.0142(6) Uani 1 1 d .
S5 S 0.0105(3) 0.2517(3) 0.22894(4) 0.0140(6) Uani 1 1 d .
S8 S 0.0000 0.0000 0.10360(7) 0.0145(10) Uani 1 3 d S
S9 S 0.0135(3) 0.2512(3) 0.06215(4) 0.0144(6) Uani 1 1 d .
S1 S 0.0000 0.0000 0.42345(7) 0.0150(10) Uani 1 3 d S
S2 S 0.0000 0.0000 0.45197(7) 0.0147(10) Uani 1 3 d S
S6 S 0.0000 0.0000 0.18750(7) 0.0125(10) Uani 1 3 d S
S11 S 0.0000 0.0000 0.5000 0.0126(14) Uani 1 6 d S
S12 S 0.0000 0.0000 0.37346(7) 0.0162(10) Uani 1 3 d S
S4 S 0.0000 0.0000 0.27094(6) 0.0144(10) Uani 1 3 d S
S3 S 0.2461(3) 0.0005(4) 0.31271(4) 0.0171(6) Uani 1 1 d .
S10 S 0.0000 0.0000 0.0000 0.0194(16) Uani 1 6 d S

loop_
_atom_site_aniso_label
_atom_site_aniso_U_11
_atom_site_aniso_U_22
_atom_site_aniso_U_33
_atom_site_aniso_U_23
_atom_site_aniso_U_13
_atom_site_aniso_U_12
Ba1 0.0163(4) 0.0128(3) 0.0140(3) 0.0005(3) 0.0002(3) 0.0084(3)
Ba2 0.0162(4) 0.0117(4) 0.0156(4) -0.0003(3) 0.0000(3) 0.0070(3)
Ba3 0.0183(4) 0.0150(4) 0.0145(3) 0.0001(3) -0.0004(3) 0.0106(3)
Ba4 0.0159(4) 0.0190(4) 0.0143(3) -0.0004(3) -0.0004(3) 0.0092(3)
In1 0.0109(4) 0.0109(4) 0.0196(7) 0.000 0.000 0.0055(2)
In4 0.0110(4) 0.0110(4) 0.0280(8) 0.000 0.000 0.0055(2)
In5 0.0096(4) 0.0096(4) 0.0198(7) 0.000 0.000 0.0048(2)
In3 0.0108(6) 0.0108(6) 0.0247(13) 0.000 0.000 0.0054(3)
In2 0.005(2) 0.005(2) 0.031(5) 0.000 0.000 0.0023(10)
S7 0.0154(14) 0.0123(14) 0.0157(15) 0.0011(11) -0.0001(11) 0.0075(12)
S5 0.0154(15) 0.0121(14) 0.0161(15) 0.0013(11) 0.0009(12) 0.0080(12)
S8 0.0102(15) 0.0102(15) 0.023(3) 0.000 0.000 0.0051(7)
S9 0.0154(14) 0.0135(14) 0.0150(14) 0.0020(11) -0.0008(12) 0.0079(12)
S1 0.0128(15) 0.0128(15) 0.019(3) 0.000 0.000 0.0064(7)
S2 0.0112(15) 0.0112(15) 0.022(3) 0.000 0.000 0.0056(7)
S6 0.0105(14) 0.0105(14) 0.016(2) 0.000 0.000 0.0053(7)
S11 0.011(2) 0.011(2) 0.016(4) 0.000 0.000 0.0054(10)
S12 0.0166(16) 0.0166(16) 0.015(3) 0.000 0.000 0.0083(8)
S4 0.0145(15) 0.0145(15) 0.014(2) 0.000 0.000 0.0073(8)
S3 0.0137(15) 0.0226(16) 0.0192(15) -0.0007(12) -0.0031(12) 0.0123(13)
S10 0.017(2) 0.017(2) 0.024(4) 0.000 0.000 0.0086(12)

loop_
_atom_type_symbol
_atom_type_description
_atom_type_scat_dispersion_real
_atom_type_scat_dispersion_imag
_atom_type_scat_source
S S 0.1246 0.1234 'International Tables Vol C Tables 4.2.6.8 and 6.1.1.4'
In In -0.7276 1.3100 'International Tables Vol C Tables 4.2.6.8 and 6.1.1.4'
Ba Ba -0.3244 2.2819 'International Tables Vol C Tables 4.2.6.8 and 6.1.1.4'

loop_
_geom_angle_atom_site_label_1
_geom_angle_atom_site_label_2
_geom_angle_atom_site_label_3
_geom_angle
_geom_angle_site_symmetry_1
_geom_angle_site_symmetry_3
S6 Ba1 S7 144.00(6) . 14_455
S6 Ba1 S11 132.80(7) . 7_554
S7 Ba1 S11 76.18(5) 14_455 7_554
S6 Ba1 S5 76.81(10) . .
S7 Ba1 S5 97.32(7) 14_455 .
S11 Ba1 S5 134.37(6) 7_554 .
S6 Ba1 S7 76.44(10) . .
S7 Ba1 S7 95.61(6) 14_455 .
S11 Ba1 S7 75.75(5) 7_554 .
S5 Ba1 S7 149.40(8) . .
S6 Ba1 S7 70.15(5) . 15
S7 Ba1 S7 145.81(8) 14_455 15
S11 Ba1 S7 73.47(5) 7_554 15
S5 Ba1 S7 92.78(7) . 15
S7 Ba1 S7 91.90(6) . 15
S6 Ba1 S2 129.35(8) . 16
S7 Ba1 S2 77.98(5) 14_455 16
S11 Ba1 S2 65.61(7) 7_554 16
S5 Ba1 S2 68.85(9) . 16
S7 Ba1 S2 141.29(9) . 16
S7 Ba1 S2 75.44(5) 15 16
S6 Ba1 S7 68.66(5) . 13_455
S7 Ba1 S7 75.35(10) 14_455 13_455
S11 Ba1 S7 138.32(5) 7_554 13_455
S5 Ba1 S7 79.21(7) . 13_455
S7 Ba1 S7 77.44(8) . 13_455
S7 Ba1 S7 138.79(8) 15 13_455
S2 Ba1 S7 134.86(7) 16 13_455
S6 Ba1 In4 105.77(2) . 13_455
S7 Ba1 In4 38.67(5) 14_455 13_455
S11 Ba1 In4 104.87(2) 7_554 13_455
S5 Ba1 In4 95.16(6) . 13_455
S7 Ba1 In4 78.17(6) . 13_455
S7 Ba1 In4 169.98(6) 15 13_455
S2 Ba1 In4 113.19(2) 16 13_455
S7 Ba1 In4 38.00(5) 13_455 13_455
S6 Ba1 In3 40.06(10) . .
S7 Ba1 In3 128.99(6) 14_455 .
S11 Ba1 In3 146.96(2) 7_554 .
S5 Ba1 In3 37.22(5) . .
S7 Ba1 In3 116.14(6) . .
S7 Ba1 In3 75.35(5) 15 .
S2 Ba1 In3 96.16(6) 16 .
S7 Ba1 In3 74.23(5) 13_455 .
In4 Ba1 In3 107.72(2) 13_455 .
S6 Ba1 In4 39.75(9) . .
S7 Ba1 In4 127.74(6) 14_455 .
S11 Ba1 In4 101.89(2) 7_554 .
S5 Ba1 In4 116.24(6) . .
S7 Ba1 In4 37.23(5) . .
S7 Ba1 In4 74.45(5) 15 .
S2 Ba1 In4 149.66(3) 16 .
S7 Ba1 In4 73.35(5) 13_455 .
In4 Ba1 In4 96.502(18) 13_455 .
In3 Ba1 In4 79.81(3) . .
S6 Ba1 Ba1 84.23(7) . 15
S7 Ba1 Ba1 117.04(5) 14_455 15
S11 Ba1 Ba1 48.918(8) 7_554 15
S5 Ba1 Ba1 141.33(5) . 15
S7 Ba1 Ba1 48.77(5) . 15
S7 Ba1 Ba1 48.82(5) 15 15
S2 Ba1 Ba1 100.03(6) 16 15
S7 Ba1 Ba1 124.45(5) 13_455 15
In4 Ba1 Ba1 122.55(3) 13_455 15
In3 Ba1 Ba1 113.89(2) . 15
In4 Ba1 Ba1 56.208(19) . 15
S8 Ba2 S5 151.93(6) . 14_455
S8 Ba2 S7 80.89(11) . .
S5 Ba2 S7 96.73(7) 14_455 .
S8 Ba2 S2 134.11(6) . 7_554
S5 Ba2 S2 72.18(5) 14_455 7_554
S7 Ba2 S2 81.45(10) . 7_554
S8 Ba2 S1 133.01(6) . 7_554
S5 Ba2 S1 72.19(5) 14_455 7_554
S7 Ba2 S1 120.38(10) . 7_554
S2 Ba2 S1 39.01(12) 7_554 7_554
S8 Ba2 S9 78.38(11) . .
S5 Ba2 S9 97.37(7) 14_455 .
S7 Ba2 S9 157.43(7) . .
S2 Ba2 S9 119.73(10) 7_554 .
S1 Ba2 S9 80.83(10) 7_554 .
S8 Ba2 S5 73.81(5) . 13_455
S5 Ba2 S5 78.14(10) 14_455 13_455
S7 Ba2 S5 82.42(7) . 13_455
S2 Ba2 S5 144.09(7) 7_554 13_455
S1 Ba2 S5 144.05(7) 7_554 13_455
S9 Ba2 S5 83.34(7) . 13_455
S8 Ba2 S5 70.42(5) . 15
S5 Ba2 S5 137.63(8) 14_455 15
S7 Ba2 S5 91.20(7) . 15
S2 Ba2 S5 67.98(5) 7_554 15
S1 Ba2 S5 67.99(5) 7_554 15
S9 Ba2 S5 90.18(7) . 15
S5 Ba2 S5 144.23(7) 13_455 15
S8 Ba2 In2 112.32(3) . 13_455
S5 Ba2 In2 39.91(6) 14_455 13_455
S7 Ba2 In2 97.32(13) . 13_455
S2 Ba2 In2 111.73(4) 7_554 13_455
S1 Ba2 In2 106.05(6) 7_554 13_455
S9 Ba2 In2 82.52(13) . 13_455
S5 Ba2 In2 39.62(5) 13_455 13_455
S5 Ba2 In2 171.35(13) 15 13_455
S8 Ba2 In3 112.67(2) . 13_455
S5 Ba2 In3 39.93(5) 14_455 13_455
S7 Ba2 In3 81.37(6) . 13_455
S2 Ba2 In3 106.01(3) 7_554 13_455
S1 Ba2 In3 111.78(2) 7_554 13_455
S9 Ba2 In3 98.49(6) . 13_455
S5 Ba2 In3 39.65(5) 13_455 13_455
S5 Ba2 In3 171.21(6) 15 13_455
In2 Ba2 In3 16.27(12) 13_455 13_455
S8 Ba2 In5 39.39(10) . .
S5 Ba2 In5 132.11(6) 14_455 .
S7 Ba2 In5 120.12(6) . .
S2 Ba2 In5 137.77(6) 7_554 .
S1 Ba2 In5 107.83(7) 7_554 .
S9 Ba2 In5 39.13(5) . .
S5 Ba2 In5 77.77(5) 13_455 .
S5 Ba2 In5 75.24(5) 15 .
In2 Ba2 In5 101.51(9) 13_455 .
In3 Ba2 In5 112.55(3) 13_455 .
S8 Ba2 Ba3 129.35(10) . 14_455
S5 Ba2 Ba3 49.62(5) 14_455 14_455
S7 Ba2 Ba3 146.22(5) . 14_455
S2 Ba2 Ba3 84.40(7) 7_554 14_455
S1 Ba2 Ba3 53.55(6) 7_554 14_455
S9 Ba2 Ba3 51.50(5) . 14_455
S5 Ba2 Ba3 91.64(5) 13_455 14_455
S5 Ba2 Ba3 111.54(5) 15 14_455
In2 Ba2 Ba3 60.15(10) 13_455 14_455
In3 Ba2 Ba3 73.32(3) 13_455 14_455
In5 Ba2 Ba3 90.57(2) . 14_455
S4 Ba3 S9 142.67(6) . 14_455
S4 Ba3 S5 77.45(10) . .
S9 Ba3 S5 96.02(7) 14_455 .
S4 Ba3 S12 133.22(8) . 16
S9 Ba3 S12 76.07(5) 14_455 16
S5 Ba3 S12 135.90(9) . 16
S4 Ba3 S3 76.70(10) . 2
S9 Ba3 S3 94.38(7) 14_455 2
S5 Ba3 S3 149.15(8) . 2
S12 Ba3 S3 74.86(9) 16 2
S4 Ba3 S9 72.10(5) . 15
S9 Ba3 S9 145.20(8) 14_455 15
S5 Ba3 S9 93.74(7) . 15
S12 Ba3 S9 73.74(5) 16 15
S3 Ba3 S9 94.08(7) 2 15
S4 Ba3 S1 130.21(8) . 16
S9 Ba3 S1 77.54(6) 14_455 16
S5 Ba3 S1 68.15(8) . 16
S12 Ba3 S1 67.77(10) 16 16
S3 Ba3 S1 142.63(9) 2 16
S9 Ba3 S1 75.34(5) 15 16
S4 Ba3 S9 69.11(5) . 13_455
S9 Ba3 S9 73.56(10) 14_455 13_455
S5 Ba3 S9 78.87(7) . 13_455
S12 Ba3 S9 135.90(7) 16 13_455
S3 Ba3 S9 76.39(7) 2 13_455
S9 Ba3 S9 141.21(7) 15 13_455
S1 Ba3 S9 133.01(7) 16 13_455
S4 Ba3 In1 38.62(9) . .
S9 Ba3 In1 127.87(6) 14_455 .
S5 Ba3 In1 115.72(5) . .
S12 Ba3 In1 102.17(7) 16 .
S3 Ba3 In1 38.81(5) 2 .
S9 Ba3 In1 75.82(5) 15 .
S1 Ba3 In1 151.11(3) 16 .
S9 Ba3 In1 73.56(5) 13_455 .
S4 Ba3 In5 105.33(2) . 13_455
S9 Ba3 In5 38.32(5) 14_455 13_455
S5 Ba3 In5 77.03(5) . 13_455
S12 Ba3 In5 112.92(2) 16 13_455
S3 Ba3 In5 93.90(6) 2 13_455
S9 Ba3 In5 170.77(6) 15 13_455
S1 Ba3 In5 100.85(3) 16 13_455
S9 Ba3 In5 37.56(5) 13_455 13_455
In1 Ba3 In5 107.94(2) . 13_455
S4 Ba3 In2 40.93(13) . .
S9 Ba3 In2 127.48(8) 14_455 .
S5 Ba3 In2 37.07(10) . .
S12 Ba3 In2 149.05(4) 16 .
S3 Ba3 In2 117.09(10) 2 .
S9 Ba3 In2 76.87(5) 15 .
S1 Ba3 In2 95.64(10) 16 .
S9 Ba3 In2 74.65(5) 13_455 .
In1 Ba3 In2 79.55(9) . .
In5 Ba3 In2 95.34(3) 13_455 .
S4 Ba3 Ba4 126.46(9) . 14_455
S9 Ba3 Ba4 48.81(5) 14_455 14_455
S5 Ba3 Ba4 144.65(5) . 14_455
S12 Ba3 Ba4 49.70(5) 16 14_455
S3 Ba3 Ba4 51.04(5) 2 14_455
S9 Ba3 Ba4 117.06(5) 15 14_455
S1 Ba3 Ba4 101.65(6) 16 14_455
S9 Ba3 Ba4 86.19(5) 13_455 14_455
In1 Ba3 Ba4 89.80(2) . 14_455
In5 Ba3 Ba4 71.76(2) 13_455 14_455
In2 Ba3 Ba4 160.03(5) . 14_455
S3 Ba4 S9 171.93(8) 9_554 .
S3 Ba4 S12 105.53(9) 9_554 7_554
S9 Ba4 S12 75.92(9) . 7_554
S3 Ba4 S10 76.01(5) 9_554 .
S9 Ba4 S10 107.10(5) . .
S12 Ba4 S10 148.05(3) 7_554 .
S3 Ba4 S3 94.95(7) 9_554 13
S9 Ba4 S3 93.07(7) . 13
S12 Ba4 S3 74.00(6) 7_554 13
S10 Ba4 S3 74.08(5) . 13
S3 Ba4 S3 93.92(6) 9_554 14_455
S9 Ba4 S3 80.10(7) . 14_455
S12 Ba4 S3 136.99(7) 7_554 14_455
S10 Ba4 S3 73.38(5) . 14_455
S3 Ba4 S3 142.97(8) 13 14_455
S3 Ba4 S3 78.21(8) 9_554 15_455
S9 Ba4 S3 94.83(7) . 15_455
S12 Ba4 S3 73.18(5) 7_554 15_455
S10 Ba4 S3 136.32(5) . 15_455
S3 Ba4 S3 143.14(8) 13 15_455
S3 Ba4 S3 73.89(9) 14_455 15_455
S3 Ba4 In1 95.06(6) 9_554 13_455
S9 Ba4 In1 76.88(6) . 13_455
S12 Ba4 In1 101.08(3) 7_554 13_455
S10 Ba4 In1 110.64(2) . 13_455
S3 Ba4 In1 169.73(6) 13 13_455
S3 Ba4 In1 38.14(5) 14_455 13_455
S3 Ba4 In1 38.13(5) 15_455 13_455
S3 Ba4 Ba3 138.15(6) 9_554 15
S9 Ba4 Ba3 48.65(5) . 15
S12 Ba4 Ba3 49.64(5) 7_554 15
S10 Ba4 Ba3 107.79(2) . 15
S3 Ba4 Ba3 49.76(5) 13 15
S3 Ba4 Ba3 127.56(5) 14_455 15
S3 Ba4 Ba3 114.96(5) 15_455 15
In1 Ba4 Ba3 120.18(3) 13_455 15
S3 Ba4 Ba4 50.91(5) 9_554 12
S9 Ba4 Ba4 125.27(5) . 12
S12 Ba4 Ba4 152.51(7) 7_554 12
S10 Ba4 Ba4 49.871(8) . 12
S3 Ba4 Ba4 117.24(5) 13 12
S3 Ba4 Ba4 47.79(5) 14_455 12
S3 Ba4 Ba4 86.58(5) 15_455 12
In1 Ba4 Ba4 71.27(2) 13_455 12
Ba3 Ba4 Ba4 156.899(18) 15 12
S3 Ba4 Ba4 51.88(6) 9_554 11
S9 Ba4 Ba4 135.80(5) . 11
S12 Ba4 Ba4 105.26(6) 7_554 11
S10 Ba4 Ba4 49.871(8) . 11
S3 Ba4 Ba4 47.94(5) 13 11
S3 Ba4 Ba4 116.77(5) 14_455 11
S3 Ba4 Ba4 128.41(6) 15_455 11
In1 Ba4 Ba4 142.09(3) 13_455 11
Ba3 Ba4 Ba4 97.695(18) 15 11
Ba4 Ba4 Ba4 72.76(2) 12 11
S3 Ba4 Ba3 123.95(6) 9_554 14_455
S9 Ba4 Ba3 50.98(5) . 14_455
S12 Ba4 Ba3 48.89(5) 7_554 14_455
S10 Ba4 Ba3 154.51(2) . 14_455
S3 Ba4 Ba3 115.41(6) 13 14_455
S3 Ba4 Ba3 88.40(5) 14_455 14_455
S3 Ba4 Ba3 48.86(5) 15_455 14_455
In1 Ba4 Ba3 56.44(2) 13_455 14_455
Ba3 Ba4 Ba3 69.21(2) 15 14_455
Ba4 Ba4 Ba3 127.35(2) 12 14_455
Ba4 Ba4 Ba3 153.883(19) 11 14_455
S4 In1 S3 106.58(8) . 3
S4 In1 S3 106.58(8) . 2
S3 In1 S3 112.20(7) 3 2
S4 In1 S3 106.58(8) . .
S3 In1 S3 112.20(7) 3 .
S3 In1 S3 112.20(7) 2 .
S4 In1 Ba3 51.187(19) . 2
S3 In1 Ba3 56.64(7) 3 2
S3 In1 Ba3 113.72(7) 2 2
S3 In1 Ba3 133.18(8) . 2
S4 In1 Ba3 51.187(19) . .
S3 In1 Ba3 133.18(8) 3 .
S3 In1 Ba3 56.64(7) 2 .
S3 In1 Ba3 113.72(7) . .
Ba3 In1 Ba3 84.88(3) 2 .
S4 In1 Ba3 51.187(19) . 3
S3 In1 Ba3 113.72(7) 3 3
S3 In1 Ba3 133.18(8) 2 3
S3 In1 Ba3 56.64(7) . 3
Ba3 In1 Ba3 84.88(3) 2 3
Ba3 In1 Ba3 84.88(3) . 3
S4 In1 Ba4 100.24(2) . 14_445
S3 In1 Ba4 58.42(7) 3 14_445
S3 In1 Ba4 153.17(9) 2 14_445
S3 In1 Ba4 58.61(7) . 14_445
Ba3 In1 Ba4 83.160(17) 2 14_445
Ba3 In1 Ba4 149.32(4) . 14_445
Ba3 In1 Ba4 66.011(16) 3 14_445
S4 In1 Ba4 100.24(2) . 15
S3 In1 Ba4 153.17(9) 3 15
S3 In1 Ba4 58.60(7) 2 15
S3 In1 Ba4 58.42(7) . 15
Ba3 In1 Ba4 149.32(4) 2 15
Ba3 In1 Ba4 66.010(16) . 15
Ba3 In1 Ba4 83.160(17) 3 15
Ba4 In1 Ba4 116.909(14) 14_445 15
S4 In1 Ba4 100.24(2) . 13_455
S3 In1 Ba4 58.61(7) 3 13_455
S3 In1 Ba4 58.42(7) 2 13_455
S3 In1 Ba4 153.17(9) . 13_455
Ba3 In1 Ba4 66.011(16) 2 13_455
Ba3 In1 Ba4 83.159(17) . 13_455
Ba3 In1 Ba4 149.32(4) 3 13_455
Ba4 In1 Ba4 116.908(14) 14_445 13_455
Ba4 In1 Ba4 116.907(14) 15 13_455
S7 In4 S7 115.28(5) 2 3
S7 In4 S7 115.28(5) 2 .
S7 In4 S7 115.28(5) 3 .
S7 In4 S6 102.74(7) 2 .
S7 In4 S6 102.74(7) 3 .
S7 In4 S6 102.74(7) . .
S7 In4 Ba1 62.63(7) 2 14_445
S7 In4 Ba1 55.36(7) 3 14_445
S7 In4 Ba1 158.38(9) . 14_445
S6 In4 Ba1 98.55(2) . 14_445
S7 In4 Ba1 158.38(9) 2 15
S7 In4 Ba1 62.63(7) 3 15
S7 In4 Ba1 55.36(7) . 15
S6 In4 Ba1 98.55(2) . 15
Ba1 In4 Ba1 117.829(12) 14_445 15
S7 In4 Ba1 55.36(7) 2 13_455
S7 In4 Ba1 158.38(9) 3 13_455
S7 In4 Ba1 62.63(7) . 13_455
S6 In4 Ba1 98.55(2) . 13_455
Ba1 In4 Ba1 117.828(12) 14_445 13_455
Ba1 In4 Ba1 117.827(12) 15 13_455
S7 In4 Ba1 113.20(7) 2 3
S7 In4 Ba1 53.55(7) 3 3
S7 In4 Ba1 128.69(7) . 3
S6 In4 Ba1 50.056(19) . 3
Ba1 In4 Ba1 64.45(2) 14_445 3
Ba1 In4 Ba1 83.499(18) 15 3
Ba1 In4 Ba1 146.21(4) 13_455 3
S7 In4 Ba1 128.69(7) 2 .
S7 In4 Ba1 113.20(7) 3 .
S7 In4 Ba1 53.55(7) . .
S6 In4 Ba1 50.056(19) . .
Ba1 In4 Ba1 146.21(4) 14_445 .
Ba1 In4 Ba1 64.45(2) 15 .
Ba1 In4 Ba1 83.498(18) 13_455 .
Ba1 In4 Ba1 83.21(3) 3 .
S7 In4 Ba1 53.55(7) 2 2
S7 In4 Ba1 128.69(7) 3 2
S7 In4 Ba1 113.20(7) . 2
S6 In4 Ba1 50.056(19) . 2
Ba1 In4 Ba1 83.498(18) 14_445 2
Ba1 In4 Ba1 146.21(4) 15 2
Ba1 In4 Ba1 64.45(2) 13_455 2
Ba1 In4 Ba1 83.21(3) 3 2
Ba1 In4 Ba1 83.21(3) . 2
S9 In5 S9 112.70(6) 2 .
S9 In5 S9 112.70(6) 2 3
S9 In5 S9 112.70(6) . 3
S9 In5 S8 106.01(7) 2 .
S9 In5 S8 106.01(7) . .
S9 In5 S8 106.01(7) 3 .
S9 In5 Ba2 127.02(7) 2 .
S9 In5 Ba2 56.78(7) . .
S9 In5 Ba2 118.92(7) 3 .
S8 In5 Ba2 49.447(19) . .
S9 In5 Ba2 118.92(7) 2 3
S9 In5 Ba2 127.02(7) . 3
S9 In5 Ba2 56.78(7) 3 3
S8 In5 Ba2 49.447(19) . 3
Ba2 In5 Ba2 82.30(3) . 3
S9 In5 Ba2 56.78(7) 2 2
S9 In5 Ba2 118.92(7) . 2
S9 In5 Ba2 127.02(7) 3 2
S8 In5 Ba2 49.447(19) . 2
Ba2 In5 Ba2 82.30(3) . 2
Ba2 In5 Ba2 82.30(3) 3 2
S9 In5 Ba3 63.26(7) 2 14_445
S9 In5 Ba3 154.15(8) . 14_445
S9 In5 Ba3 54.18(7) 3 14_445
S8 In5 Ba3 99.42(2) . 14_445
Ba2 In5 Ba3 147.60(4) . 14_445
Ba2 In5 Ba3 67.887(16) 3 14_445
Ba2 In5 Ba3 81.446(17) 2 14_445
S9 In5 Ba3 154.15(8) 2 15
S9 In5 Ba3 54.18(7) . 15
S9 In5 Ba3 63.26(7) 3 15
S8 In5 Ba3 99.42(2) . 15
Ba2 In5 Ba3 67.887(16) . 15
Ba2 In5 Ba3 81.447(17) 3 15
Ba2 In5 Ba3 147.60(4) 2 15
Ba3 In5 Ba3 117.377(12) 14_445 15
S9 In5 Ba3 54.18(7) 2 13_455
S9 In5 Ba3 63.26(7) . 13_455
S9 In5 Ba3 154.15(8) 3 13_455
S8 In5 Ba3 99.42(2) . 13_455
Ba2 In5 Ba3 81.446(17) . 13_455
Ba2 In5 Ba3 147.60(4) 3 13_455
Ba2 In5 Ba3 67.887(16) 2 13_455
Ba3 In5 Ba3 117.376(12) 14_445 13_455
Ba3 In5 Ba3 117.375(12) 15 13_455
In2 In3 S5 77.26(8) . 2
In2 In3 S5 77.26(8) . .
S5 In3 S5 115.28(6) 2 .
In2 In3 S5 77.26(8) . 3
S5 In3 S5 115.28(6) 2 3
S5 In3 S5 115.28(6) . 3
In2 In3 S6 180.000(1) . .
S5 In3 S6 102.74(8) 2 .
S5 In3 S6 102.74(8) . .
S5 In3 S6 102.74(8) 3 .
In2 In3 Ba2 81.79(3) . 14_445
S5 In3 Ba2 60.30(7) 2 14_445
S5 In3 Ba2 159.00(10) . 14_445
S5 In3 Ba2 57.81(7) 3 14_445
S6 In3 Ba2 98.21(3) . 14_445
In2 In3 Ba2 81.79(3) . 15
S5 In3 Ba2 159.00(10) 2 15
S5 In3 Ba2 57.81(7) . 15
S5 In3 Ba2 60.30(7) 3 15
S6 In3 Ba2 98.21(3) . 15
Ba2 In3 Ba2 117.996(16) 14_445 15
In2 In3 Ba2 81.79(3) . 13_455
S5 In3 Ba2 57.81(7) 2 13_455
S5 In3 Ba2 60.30(7) . 13_455
S5 In3 Ba2 159.00(10) 3 13_455
S6 In3 Ba2 98.21(3) . 13_455
Ba2 In3 Ba2 117.995(16) 14_445 13_455
Ba2 In3 Ba2 117.994(16) 15 13_455
In2 In3 Ba1 129.87(2) . 2
S5 In3 Ba1 53.37(7) 2 2
S5 In3 Ba1 113.72(7) . 2
S5 In3 Ba1 128.22(8) 3 2
S6 In3 Ba1 50.13(2) . 2
Ba2 In3 Ba1 80.96(2) 14_445 2
Ba2 In3 Ba1 146.88(5) 15 2
Ba2 In3 Ba1 66.068(18) 13_455 2
In2 In3 Ba1 129.87(2) . .
S5 In3 Ba1 128.22(8) 2 .
S5 In3 Ba1 53.37(7) . .
S5 In3 Ba1 113.72(7) 3 .
S6 In3 Ba1 50.13(2) . .
Ba2 In3 Ba1 146.88(5) 14_445 .
Ba2 In3 Ba1 66.067(18) 15 .
Ba2 In3 Ba1 80.96(2) 13_455 .
Ba1 In3 Ba1 83.31(4) 2 .
In2 In3 Ba1 129.87(2) . 3
S5 In3 Ba1 113.72(7) 2 3
S5 In3 Ba1 128.22(8) . 3
S5 In3 Ba1 53.37(7) 3 3
S6 In3 Ba1 50.13(2) . 3
Ba2 In3 Ba1 66.068(18) 14_445 3
Ba2 In3 Ba1 80.96(2) 15 3
Ba2 In3 Ba1 146.88(5) 13_455 3
Ba1 In3 Ba1 83.31(4) 2 3
Ba1 In3 Ba1 83.31(4) . 3
In3 In2 S5 77.5(2) . 2
In3 In2 S5 77.5(2) . 3
S5 In2 S5 115.45(14) 2 3
In3 In2 S5 77.5(2) . .
S5 In2 S5 115.45(14) 2 .
S5 In2 S5 115.45(14) 3 .
In3 In2 S4 180.000(1) . .
S5 In2 S4 102.5(2) 2 .
S5 In2 S4 102.5(2) 3 .
S5 In2 S4 102.5(2) . .
In3 In2 Ba2 81.94(12) . 14_445
S5 In2 Ba2 60.34(7) 2 14_445
S5 In2 Ba2 57.85(7) 3 14_445
S5 In2 Ba2 159.4(3) . 14_445
S4 In2 Ba2 98.06(13) . 14_445
In3 In2 Ba2 81.94(13) . 15
S5 In2 Ba2 159.4(3) 2 15
S5 In2 Ba2 60.34(7) 3 15
S5 In2 Ba2 57.85(7) . 15
S4 In2 Ba2 98.06(13) . 15
Ba2 In2 Ba2 118.07(6) 14_445 15
In3 In2 Ba2 81.94(12) . 13_455
S5 In2 Ba2 57.85(7) 2 13_455
S5 In2 Ba2 159.4(3) 3 13_455
S5 In2 Ba2 60.34(7) . 13_455
S4 In2 Ba2 98.06(13) . 13_455
Ba2 In2 Ba2 118.07(6) 14_445 13_455
Ba2 In2 Ba2 118.07(6) 15 13_455
In3 In2 Ba3 130.74(9) . .
S5 In2 Ba3 128.35(17) 2 .
S5 In2 Ba3 112.93(14) 3 .
S5 In2 Ba3 54.10(12) . .
S4 In2 Ba3 49.26(9) . .
Ba2 In2 Ba3 145.7(2) 14_445 .
Ba2 In2 Ba3 65.97(5) 15 .
Ba2 In2 Ba3 81.68(6) 13_455 .
In3 In2 Ba3 130.74(9) . 3
S5 In2 Ba3 112.93(14) 2 3
S5 In2 Ba3 54.10(12) 3 3
S5 In2 Ba3 128.35(17) . 3
S4 In2 Ba3 49.26(9) . 3
Ba2 In2 Ba3 65.97(5) 14_445 3
Ba2 In2 Ba3 81.69(6) 15 3
Ba2 In2 Ba3 145.7(2) 13_455 3
Ba3 In2 Ba3 82.02(13) . 3
In3 In2 Ba3 130.74(9) . 2
S5 In2 Ba3 54.10(12) 2 2
S5 In2 Ba3 128.35(17) 3 2
S5 In2 Ba3 112.93(14) . 2
S4 In2 Ba3 49.26(9) . 2
Ba2 In2 Ba3 81.68(6) 14_445 2
Ba2 In2 Ba3 145.7(2) 15 2
Ba2 In2 Ba3 65.97(5) 13_455 2
Ba3 In2 Ba3 82.02(13) . 2
Ba3 In2 Ba3 82.02(13) 3 2
In4 S7 Ba1 85.97(8) . 15
In4 S7 Ba2 112.29(10) . .
Ba1 S7 Ba2 83.94(7) 15 .
In4 S7 Ba1 89.22(9) . .
Ba1 S7 Ba1 81.83(7) 15 .
Ba2 S7 Ba1 153.23(10) . .
In4 S7 Ba1 167.95(12) . 14_455
Ba1 S7 Ba1 94.15(7) 15 14_455
Ba2 S7 Ba1 79.67(6) . 14_455
Ba1 S7 Ba1 78.88(6) . 14_455
In4 S7 Ba1 79.37(7) . 13_455
Ba1 S7 Ba1 164.58(10) 15 13_455
Ba2 S7 Ba1 97.15(7) . 13_455
Ba1 S7 Ba1 102.56(8) . 13_455
Ba1 S7 Ba1 101.18(7) 14_455 13_455
In2 S5 In3 25.25(18) . .
In2 S5 Ba2 82.25(8) . 15
In3 S5 Ba2 82.25(8) . 15
In2 S5 Ba1 114.3(2) . .
In3 S5 Ba1 89.41(10) . .
Ba2 S5 Ba1 82.56(7) 15 .
In2 S5 Ba3 88.8(2) . .
In3 S5 Ba3 113.69(11) . .
Ba2 S5 Ba3 81.95(7) 15 .
Ba1 S5 Ba3 149.97(10) . .
In2 S5 Ba2 80.04(8) . 13_455
In3 S5 Ba2 80.05(8) . 13_455
Ba2 S5 Ba2 161.86(10) 15 13_455
Ba1 S5 Ba2 101.18(8) . 13_455
Ba3 S5 Ba2 101.55(8) . 13_455
In2 S5 Ba2 166.8(2) . 14_455
In3 S5 Ba2 166.52(12) . 14_455
Ba2 S5 Ba2 102.37(8) 15 14_455
Ba1 S5 Ba2 78.76(6) . 14_455
Ba3 S5 Ba2 79.65(6) . 14_455
Ba2 S5 Ba2 95.77(7) 13_455 14_455
In5 S8 Ba2 91.17(10) . 2
In5 S8 Ba2 91.17(10) . .
Ba2 S8 Ba2 119.959(8) 2 .
In5 S8 Ba2 91.17(10) . 3
Ba2 S8 Ba2 119.959(8) 2 3
Ba2 S8 Ba2 119.959(8) . 3
In5 S9 Ba3 87.51(8) . 15
In5 S9 Ba4 115.28(11) . .
Ba3 S9 Ba4 82.55(7) 15 .
In5 S9 Ba2 84.10(8) . .
Ba3 S9 Ba2 85.06(7) 15 .
Ba4 S9 Ba2 156.35(10) . .
In5 S9 Ba3 163.33(12) . 14_455
Ba3 S9 Ba3 94.78(8) 15 14_455
Ba4 S9 Ba3 81.38(7) . 14_455
Ba2 S9 Ba3 79.67(7) . 14_455
In5 S9 Ba3 79.18(7) . 13_455
Ba3 S9 Ba3 166.40(9) 15 13_455
Ba4 S9 Ba3 100.54(7) . 13_455
Ba2 S9 Ba3 96.24(7) . 13_455
Ba3 S9 Ba3 98.78(7) 14_455 13_455
S2 S1 Ba2 70.46(9) . 5
S2 S1 Ba2 70.46(9) . 4_445
Ba2 S1 Ba2 109.41(9) 5 4_445
S2 S1 Ba2 70.46(9) . 6_455
Ba2 S1 Ba2 109.40(9) 5 6_455
Ba2 S1 Ba2 109.40(9) 4_445 6_455
S2 S1 Ba3 126.64(7) . 17_445
Ba2 S1 Ba3 162.82(15) 5 17_445
Ba2 S1 Ba3 78.42(3) 4_445 17_445
Ba2 S1 Ba3 81.02(3) 6_455 17_445
S2 S1 Ba3 126.64(7) . 16
Ba2 S1 Ba3 81.02(3) 5 16
Ba2 S1 Ba3 162.82(15) 4_445 16
Ba2 S1 Ba3 78.43(3) 6_455 16
Ba3 S1 Ba3 88.04(10) 17_445 16
S2 S1 Ba3 126.64(7) . 18_545
Ba2 S1 Ba3 78.43(3) 5 18_545
Ba2 S1 Ba3 81.02(3) 4_445 18_545
Ba2 S1 Ba3 162.82(15) 6_455 18_545
Ba3 S1 Ba3 88.04(10) 17_445 18_545
Ba3 S1 Ba3 88.04(10) 16 18_545
S1 S2 Ba2 70.53(9) . 5
S1 S2 Ba2 70.53(9) . 4_445
Ba2 S2 Ba2 109.47(9) 5 4_445
S1 S2 Ba2 70.53(9) . 6_455
Ba2 S2 Ba2 109.47(9) 5 6_455
Ba2 S2 Ba2 109.47(9) 4_445 6_455
S1 S2 Ba1 126.12(7) . 17_445
Ba2 S2 Ba1 163.34(15) 5 17_445
Ba2 S2 Ba1 78.79(3) 4_445 17_445
Ba2 S2 Ba1 79.97(3) 6_455 17_445
S1 S2 Ba1 126.12(7) . 16
Ba2 S2 Ba1 79.97(3) 5 16
Ba2 S2 Ba1 163.34(15) 4_445 16
Ba2 S2 Ba1 78.79(3) 6_455 16
Ba1 S2 Ba1 88.79(10) 17_445 16
S1 S2 Ba1 126.12(7) . 18_545
Ba2 S2 Ba1 78.79(3) 5 18_545
Ba2 S2 Ba1 79.97(3) 4_445 18_545
Ba2 S2 Ba1 163.34(15) 6_455 18_545
Ba1 S2 Ba1 88.79(10) 17_445 18_545
Ba1 S2 Ba1 88.79(10) 16 18_545
In4 S6 In3 180.0 . .
In4 S6 Ba1 90.19(9) . 2
In3 S6 Ba1 89.81(9) . 2
In4 S6 Ba1 90.19(9) . .
In3 S6 Ba1 89.81(9) . .
Ba1 S6 Ba1 119.999(2) 2 .
In4 S6 Ba1 90.19(9) . 3
In3 S6 Ba1 89.81(9) . 3
Ba1 S6 Ba1 119.999(2) 2 3
Ba1 S6 Ba1 119.999(2) . 3
Ba1 S11 Ba1 180.00(2) 5 17_445
Ba1 S11 Ba1 82.162(16) 5 16
Ba1 S11 Ba1 97.838(15) 17_445 16
Ba1 S11 Ba1 97.838(16) 5 4_445
Ba1 S11 Ba1 82.162(15) 17_445 4_445
Ba1 S11 Ba1 180.00(2) 16 4_445
Ba1 S11 Ba1 82.163(15) 5 18_545
Ba1 S11 Ba1 97.837(16) 17_445 18_545
Ba1 S11 Ba1 97.837(15) 16 18_545
Ba1 S11 Ba1 82.163(15) 4_445 18_545
Ba1 S11 Ba1 97.837(16) 5 6_455
Ba1 S11 Ba1 82.163(15) 17_445 6_455
Ba1 S11 Ba1 82.163(15) 16 6_455
Ba1 S11 Ba1 97.837(15) 4_445 6_455
Ba1 S11 Ba1 180.00(2) 18_545 6_455
Ba3 S12 Ba3 95.68(10) 17_445 16
Ba3 S12 Ba3 95.68(10) 17_445 18_545
Ba3 S12 Ba3 95.68(10) 16 18_545
Ba3 S12 Ba4 175.50(15) 17_445 5
Ba3 S12 Ba4 80.654(18) 16 5
Ba3 S12 Ba4 82.167(18) 18_545 5
Ba3 S12 Ba4 82.167(18) 17_445 4_445
Ba3 S12 Ba4 175.50(15) 16 4_445
Ba3 S12 Ba4 80.656(18) 18_545 4_445
Ba4 S12 Ba4 101.31(10) 5 4_445
Ba3 S12 Ba4 80.655(18) 17_445 6_455
Ba3 S12 Ba4 82.168(18) 16 6_455
Ba3 S12 Ba4 175.50(15) 18_545 6_455
Ba4 S12 Ba4 101.31(10) 5 6_455
Ba4 S12 Ba4 101.31(10) 4_445 6_455
In1 S4 In2 180.000(1) . .
In1 S4 Ba3 90.19(9) . 2
In2 S4 Ba3 89.81(9) . 2
In1 S4 Ba3 90.19(9) . .
In2 S4 Ba3 89.81(9) . .
Ba3 S4 Ba3 119.999(2) 2 .
In1 S4 Ba3 90.19(9) . 3
In2 S4 Ba3 89.81(9) . 3
Ba3 S4 Ba3 119.999(2) 2 3
Ba3 S4 Ba3 119.999(2) . 3
In1 S3 Ba4 115.11(11) . 5
In1 S3 Ba3 84.55(9) . 3
Ba4 S3 Ba3 160.33(10) 5 3
In1 S3 Ba4 163.44(13) . 13
Ba4 S3 Ba4 81.15(7) 5 13
Ba3 S3 Ba4 79.20(7) 3 13
In1 S3 Ba4 83.44(8) . 15
Ba4 S3 Ba4 80.32(7) 5 15
Ba3 S3 Ba4 102.94(8) 3 15
Ba4 S3 Ba4 97.03(8) 13 15
In1 S3 Ba4 83.27(8) . 14_445
Ba4 S3 Ba4 101.79(8) 5 14_445
Ba3 S3 Ba4 79.77(7) 3 14_445
Ba4 S3 Ba4 96.86(8) 13 14_445
Ba4 S3 Ba4 166.11(9) 15 14_445
Ba4 S10 Ba4 99.743(15) 3 2
Ba4 S10 Ba4 99.743(15) 3 .
Ba4 S10 Ba4 99.743(15) 2 .
Ba4 S10 Ba4 80.257(15) 3 10
Ba4 S10 Ba4 80.257(15) 2 10
Ba4 S10 Ba4 180.00(3) . 10
Ba4 S10 Ba4 180.00(2) 3 12
Ba4 S10 Ba4 80.257(15) 2 12
Ba4 S10 Ba4 80.257(15) . 12
Ba4 S10 Ba4 99.743(15) 10 12
Ba4 S10 Ba4 80.257(15) 3 11
Ba4 S10 Ba4 180.00(3) 2 11
Ba4 S10 Ba4 80.257(15) . 11
Ba4 S10 Ba4 99.743(15) 10 11
Ba4 S10 Ba4 99.743(15) 12 11

loop_
_geom_bond_atom_site_label_1
_geom_bond_atom_site_label_2
_geom_bond_distance
_geom_bond_site_symmetry_2
Ba1 S6 3.0857(7) .
Ba1 S7 3.207(3) 14_455
Ba1 S11 3.2119(7) 7_554
Ba1 S5 3.227(3) .
Ba1 S7 3.238(3) .
Ba1 S7 3.403(3) 15
Ba1 S2 3.461(3) 16
Ba1 S7 3.513(3) 13_455
Ba2 S8 2.9340(7) .
Ba2 S5 3.207(3) 14_455
Ba2 S7 3.218(3) .
Ba2 S2 3.2193(18) 7_554
Ba2 S1 3.2206(18) 7_554
Ba2 S9 3.247(3) .
Ba2 S5 3.311(3) 13_455
Ba2 S5 3.535(3) 15
Ba3 S4 3.0533(7) .
Ba3 S9 3.203(3) 14_455
Ba3 S5 3.265(3) .
Ba3 S12 3.267(3) 16
Ba3 S3 3.288(3) 2
Ba3 S9 3.376(3) 15
Ba3 S1 3.485(3) 16
Ba3 S9 3.588(3) 13_455
Ba4 S3 3.204(3) 9_554
Ba4 S9 3.211(3) .
Ba4 S12 3.270(2) 7_554
Ba4 S10 3.3076(7) .
Ba4 S3 3.349(3) 13
Ba4 S3 3.403(3) 14_455
Ba4 S3 3.411(3) 15_455
In1 S4 2.446(5) .
In1 S3 2.467(3) 3
In1 S3 2.467(3) 2
In1 S3 2.467(3) .
In4 S7 2.435(3) 2
In4 S7 2.435(3) 3
In4 S7 2.435(3) .
In4 S6 2.574(5) .
In5 S9 2.449(3) 2
In5 S9 2.449(3) .
In5 S9 2.449(3) 3
In5 S8 2.450(5) .
In3 In2 1.062(8) .
In3 S5 2.432(3) 2
In3 S5 2.432(3) .
In3 S5 2.432(3) 3
In3 S6 2.588(5) .
In2 S5 2.430(3) 2
In2 S5 2.430(3) 3
In2 S5 2.430(3) .
In2 S4 2.640(10) .
S7 Ba1 3.207(3) 15
S7 Ba1 3.403(3) 14_455
S7 Ba1 3.513(3) 13_455
S5 Ba2 3.206(3) 15
S5 Ba2 3.311(3) 13_455
S5 Ba2 3.535(3) 14_455
S8 Ba2 2.9340(7) 2
S8 Ba2 2.9340(7) 3
S9 Ba3 3.203(3) 15
S9 Ba3 3.376(3) 14_455
S9 Ba3 3.588(3) 13_455
S1 S2 2.150(7) .
S1 Ba2 3.2205(18) 5
S1 Ba2 3.2206(18) 4_445
S1 Ba2 3.2206(18) 6_455
S1 Ba3 3.485(3) 17_445
S1 Ba3 3.485(3) 16
S1 Ba3 3.485(3) 18_545
S2 Ba2 3.2192(18) 5
S2 Ba2 3.2193(19) 4_445
S2 Ba2 3.2193(18) 6_455
S2 Ba1 3.461(3) 17_445
S2 Ba1 3.461(3) 16
S2 Ba1 3.461(3) 18_545
S6 Ba1 3.0857(7) 2
S6 Ba1 3.0857(7) 3
S11 Ba1 3.2119(7) 5
S11 Ba1 3.2119(7) 17_445
S11 Ba1 3.2119(7) 16
S11 Ba1 3.2119(7) 4_445
S11 Ba1 3.2120(7) 18_545
S11 Ba1 3.2120(7) 6_455
S12 Ba3 3.267(3) 17_445
S12 Ba3 3.267(3) 16
S12 Ba3 3.267(3) 18_545
S12 Ba4 3.270(2) 5
S12 Ba4 3.270(2) 4_445
S12 Ba4 3.270(2) 6_455
S4 Ba3 3.0533(7) 2
S4 Ba3 3.0533(7) 3
S3 Ba4 3.204(3) 5
S3 Ba3 3.288(3) 3
S3 Ba4 3.349(3) 13
S3 Ba4 3.403(3) 15
S3 Ba4 3.411(3) 14_445
S10 Ba4 3.3076(7) 3
S10 Ba4 3.3076(7) 2
S10 Ba4 3.3076(7) 10
S10 Ba4 3.3076(7) 12
S10 Ba4 3.3076(7) 11
